data_7112661
loop_
_publ_author_name
'Wenliang Huang'
'Paul M. Abukhalil'
'Saeed I. Khan'
'Paula L. Diaconescu'

_publ_section_title
;
 Group 3 metal stilbene complexes: synthesis, reactivity, and electronic
 structure studies
;
_journal_name_full Chem.Commun.
_journal_page_first 5221
_journal_paper_doi 10.1039/C3CC47505K
_journal_volume 50
_journal_year 2014
_chemical_formula_sum 'C80 H116 Fe2 La2 N4 O2 Si4'
_chemical_formula_weight 1667.65
_chemical_name_systematic
; 
 ? 
;
_space_group_crystal_system triclinic
_space_group_IT_number 2
_space_group_name_Hall '-P 1'
_space_group_name_H-M_alt 'P -1'
_symmetry_space_group_name_Hall '-P 1'
_symmetry_space_group_name_H-M 'P -1'
_atom_sites_solution_hydrogens geom
_atom_sites_solution_primary direct
_atom_sites_solution_secondary difmap
_audit_creation_method SHELXL-97
_cell_angle_alpha 89.093(5)
_cell_angle_beta 70.339(5)
_cell_angle_gamma 70.830(5)
_cell_formula_units_Z 1
_cell_length_a 11.323(4)
_cell_length_b 11.909(5)
_cell_length_c 16.767(7)
_cell_measurement_temperature 100(2)
_cell_volume 1999.7(14)
_computing_cell_refinement 'SAINT V8.32B (Bruker AXS Inc., 2013'
_computing_data_collection 'Bruker Apex2, 2013'
_computing_data_reduction 'SAINT V8.32B (Bruker AXS Inc., 2013'
_computing_molecular_graphics 'Bruker SHELXTL'
_computing_publication_material 'Bruker SHELXTL'
_computing_structure_refinement 'SHELXL-2013 (Sheldrick, 2013)'
_computing_structure_solution 'SHELXS-2013 (Sheldrick 2013)'
_diffrn_ambient_temperature 100(2)
_diffrn_measured_fraction_theta_full 0.544
_diffrn_measured_fraction_theta_max 0.571
_diffrn_measurement_device_type 'Bruker Apex2 CCD'
_diffrn_measurement_method 'Omega and Phi Scans'
_diffrn_radiation_type MoK\a
_diffrn_radiation_wavelength 0.71073
_diffrn_reflns_av_R_equivalents 0.0282
_diffrn_reflns_av_sigmaI/netI 0.0585
_diffrn_reflns_limit_h_max 14
_diffrn_reflns_limit_h_min -14
_diffrn_reflns_limit_k_max 14
_diffrn_reflns_limit_k_min -14
_diffrn_reflns_limit_l_max 20
_diffrn_reflns_limit_l_min -20
_diffrn_reflns_number 11651
_diffrn_reflns_theta_full 25.00
_diffrn_reflns_theta_max 26.37
_diffrn_reflns_theta_min 3.71
_diffrn_source 'Sealed X-Ray Tube'
_exptl_absorpt_coefficient_mu 1.508
_exptl_absorpt_correction_T_max 0.7944
_exptl_absorpt_correction_T_min 0.6440
_exptl_absorpt_correction_type multi-scan
_exptl_absorpt_process_details 'SADABS V2012/1 (Bruker AXS Inc.)'
_exptl_crystal_colour violet
_exptl_crystal_density_diffrn 1.385
_exptl_crystal_density_method 'not measured'
_exptl_crystal_description block
_exptl_crystal_F_000 862
_exptl_crystal_size_max 0.32
_exptl_crystal_size_mid 0.21
_exptl_crystal_size_min 0.16
_refine_diff_density_max 1.742
_refine_diff_density_min -2.295
_refine_diff_density_rms 0.114
_refine_ls_extinction_method none
_refine_ls_goodness_of_fit_ref 1.077
_refine_ls_hydrogen_treatment mixed
_refine_ls_matrix_type full
_refine_ls_number_parameters 410
_refine_ls_number_reflns 4661
_refine_ls_number_restraints 0
_refine_ls_restrained_S_all 1.077
_refine_ls_R_factor_all 0.0621
_refine_ls_R_factor_gt 0.0551
_refine_ls_shift/su_max 0.017
_refine_ls_shift/su_mean 0.001
_refine_ls_structure_factor_coef Fsqd
_refine_ls_weighting_details 'calc w=1/[\s^2^(Fo^2^)+(0.0624P)^2^+11.5702P] where P=(Fo^2^+2Fc^2^)/3'
_refine_ls_weighting_scheme calc
_refine_ls_wR_factor_gt 0.1379
_refine_ls_wR_factor_ref 0.1421
_reflns_number_gt 4095
_reflns_number_total 4661
_reflns_threshold_expression >2sigma(I)
_cod_data_source_file c3cc47505k.txt
_cod_data_source_block pld1358sm_a
_cod_original_cell_volume 1999.6(13)
_cod_database_code 7112661

loop_
_symmetry_equiv_pos_as_xyz
'x, y, z'
'-x, -y, -z'

loop_
_atom_site_label
_atom_site_type_symbol
_atom_site_fract_x
_atom_site_fract_y
_atom_site_fract_z
_atom_site_U_iso_or_equiv
_atom_site_adp_type
_atom_site_occupancy
_atom_site_symmetry_multiplicity
_atom_site_calc_flag
_atom_site_refinement_flags
La1 La 0.58609(4) 0.89737(3) 0.34313(2) 0.01294(14) Uani 1 1 d .
Fe1 Fe 0.55630(10) 0.89358(9) 0.14644(6) 0.0144(2) Uani 1 1 d .
Si1 Si 0.4130(2) 0.67075(17) 0.37634(13) 0.0163(4) Uani 1 1 d .
Si2 Si 0.88646(19) 0.97934(17) 0.22849(13) 0.0150(4) Uani 1 1 d .
N1 N 0.4676(6) 0.7775(5) 0.3235(4) 0.0153(12) Uani 1 1 d .
N2 N 0.7396(6) 0.9609(5) 0.2366(4) 0.0160(12) Uani 1 1 d .
O1 O 0.7744(6) 0.7068(5) 0.3406(3) 0.0230(11) Uani 1 1 d .
C1 C 0.5014(14) 0.9439(12) 0.5190(8) 0.01294(14) Uani 0.50 1 d P
C1' C 0.4332(16) 1.0120(14) 0.5013(10) 0.021(3) Uani 0.50 1 d P
C2 C 0.3895(7) 1.1053(6) 0.4452(4) 0.01294(14) Uani 1 1 d .
C3 C 0.2723(7) 1.0884(6) 0.4437(4) 0.01294(14) Uani 1 1 d .
H3A H 0.2450 1.0286 0.4749 0.016 Uiso 1 1 calc R
C4 C 0.1976(7) 1.1532(6) 0.4000(4) 0.01294(14) Uani 1 1 d .
H4A H 0.1215 1.1362 0.3996 0.016 Uiso 1 1 calc R
C5 C 0.2320(7) 1.2479(6) 0.3540(4) 0.01294(14) Uani 1 1 d .
H5A H 0.1770 1.2981 0.3263 0.016 Uiso 1 1 calc R
C6 C 0.3482(7) 1.2618(6) 0.3522(4) 0.01294(14) Uani 1 1 d .
H6A H 0.3758 1.3209 0.3201 0.016 Uiso 1 1 calc R
C7 C 0.4260(7) 1.1945(6) 0.3946(4) 0.01294(14) Uani 1 1 d .
H7A H 0.5063 1.2073 0.3904 0.016 Uiso 1 1 calc R
C8 C 0.8303(9) 0.6268(8) 0.2632(5) 0.0305(18) Uani 1 1 d .
H8A H 0.8995 0.6498 0.2190 0.037 Uiso 1 1 calc R
H8B H 0.7602 0.6262 0.2406 0.037 Uiso 1 1 calc R
C9 C 0.8918(14) 0.5039(10) 0.2918(9) 0.053(3) Uani 1 1 d .
H9A H 0.8233 0.4668 0.3182 0.063 Uiso 1 1 calc R
H9B H 0.9643 0.4487 0.2434 0.063 Uiso 1 1 calc R
C10 C 0.9436(10) 0.5349(7) 0.3542(6) 0.034(2) Uani 1 1 d .
H10A H 1.0307 0.5456 0.3258 0.041 Uiso 1 1 calc R
H10B H 0.9540 0.4727 0.3937 0.041 Uiso 1 1 calc R
C11 C 0.8367(8) 0.6516(7) 0.4005(5) 0.0249(16) Uani 1 1 d .
H11A H 0.7701 0.6365 0.4514 0.030 Uiso 1 1 calc R
H11B H 0.8769 0.7041 0.4189 0.030 Uiso 1 1 calc R
C12 C 0.5066(9) 0.5177(7) 0.3175(6) 0.0297(18) Uani 1 1 d .
H12A H 0.5999 0.4932 0.3140 0.044 Uiso 1 1 calc R
H12B H 0.5029 0.5188 0.2600 0.044 Uiso 1 1 calc R
H12C H 0.4660 0.4611 0.3478 0.044 Uiso 1 1 calc R
C13 C 0.4402(9) 0.6713(8) 0.4802(5) 0.0270(18) Uani 1 1 d .
H13A H 0.5347 0.6575 0.4697 0.041 Uiso 1 1 calc R
H13B H 0.4148 0.6077 0.5116 0.041 Uiso 1 1 calc R
H13C H 0.3855 0.7488 0.5139 0.041 Uiso 1 1 calc R
C14 C 0.2294(8) 0.7014(7) 0.3993(5) 0.0202(15) Uani 1 1 d .
C15 C 0.2035(9) 0.6878(9) 0.3164(6) 0.0284(18) Uani 1 1 d .
H15A H 0.1075 0.7070 0.3291 0.043 Uiso 1 1 calc R
H15B H 0.2513 0.6053 0.2897 0.043 Uiso 1 1 calc R
H15C H 0.2350 0.7424 0.2774 0.043 Uiso 1 1 calc R
C16 C 0.1789(9) 0.6144(9) 0.4589(6) 0.034(2) Uani 1 1 d .
H16A H 0.0827 0.6351 0.4721 0.051 Uiso 1 1 calc R
H16B H 0.1966 0.6201 0.5118 0.051 Uiso 1 1 calc R
H16C H 0.2254 0.5325 0.4308 0.051 Uiso 1 1 calc R
C17 C 0.1491(9) 0.8299(8) 0.4418(6) 0.0303(18) Uani 1 1 d .
H17A H 0.0548 0.8479 0.4495 0.045 Uiso 1 1 calc R
H17B H 0.1833 0.8858 0.4056 0.045 Uiso 1 1 calc R
H17C H 0.1581 0.8378 0.4974 0.045 Uiso 1 1 calc R
C18 C 1.0368(7) 0.8555(7) 0.1573(6) 0.0243(16) Uani 1 1 d .
H18A H 1.0414 0.7799 0.1823 0.036 Uiso 1 1 calc R
H18B H 1.1178 0.8732 0.1515 0.036 Uiso 1 1 calc R
H18C H 1.0296 0.8488 0.1011 0.036 Uiso 1 1 calc R
C19 C 0.8912(9) 0.9775(8) 0.3389(5) 0.0285(18) Uani 1 1 d .
H19A H 0.8802 0.9039 0.3617 0.043 Uiso 1 1 calc R
H19B H 0.8188 1.0468 0.3752 0.043 Uiso 1 1 calc R
H19C H 0.9772 0.9808 0.3375 0.043 Uiso 1 1 calc R
C20 C 0.8997(8) 1.1268(7) 0.1890(5) 0.0223(16) Uani 1 1 d .
C21 C 0.9227(11) 1.1246(8) 0.0935(6) 0.040(2) Uani 1 1 d .
H21A H 0.9206 1.2037 0.0753 0.060 Uiso 1 1 calc R
H21B H 0.8524 1.1039 0.0824 0.060 Uiso 1 1 calc R
H21C H 1.0099 1.0650 0.0617 0.060 Uiso 1 1 calc R
C22 C 1.0137(9) 1.1515(7) 0.2052(7) 0.034(2) Uani 1 1 d .
H22A H 1.0196 1.2273 0.1839 0.051 Uiso 1 1 calc R
H22B H 1.0977 1.0866 0.1757 0.051 Uiso 1 1 calc R
H22C H 0.9971 1.1566 0.2666 0.051 Uiso 1 1 calc R
C23 C 0.7685(9) 1.2308(6) 0.2366(6) 0.0283(18) Uani 1 1 d .
H23A H 0.7765 1.3065 0.2164 0.042 Uiso 1 1 calc R
H23B H 0.7520 1.2338 0.2979 0.042 Uiso 1 1 calc R
H23C H 0.6940 1.2177 0.2256 0.042 Uiso 1 1 calc R
C24 C 0.4587(7) 0.8015(6) 0.2434(5) 0.0150(13) Uani 1 1 d .
C25 C 0.3674(8) 0.9035(7) 0.2244(5) 0.0211(15) Uani 1 1 d .
H25A H 0.3013 0.9732 0.2663 0.025 Uiso 1 1 calc R
C26 C 0.3827(8) 0.8895(8) 0.1371(5) 0.0233(16) Uani 1 1 d .
H26A H 0.3277 0.9454 0.1077 0.028 Uiso 1 1 calc R
C27 C 0.4890(8) 0.7788(7) 0.0996(5) 0.0233(16) Uani 1 1 d .
H27A H 0.5220 0.7440 0.0390 0.028 Uiso 1 1 calc R
C28 C 0.5378(8) 0.7270(7) 0.1636(5) 0.0184(14) Uani 1 1 d .
H28A H 0.6132 0.6500 0.1554 0.022 Uiso 1 1 calc R
C29 C 0.6975(7) 0.9626(6) 0.1669(5) 0.0167(14) Uani 1 1 d .
C30 C 0.5881(8) 1.0529(6) 0.1552(5) 0.0181(14) Uani 1 1 d .
H30A H 0.5256 1.1237 0.1973 0.022 Uiso 1 1 calc R
C31 C 0.5814(8) 1.0291(7) 0.0751(5) 0.0214(15) Uani 1 1 d .
H31A H 0.5173 1.0810 0.0494 0.026 Uiso 1 1 calc R
C32 C 0.6867(8) 0.9187(8) 0.0361(5) 0.0240(17) Uani 1 1 d .
H32A H 0.7088 0.8792 -0.0218 0.029 Uiso 1 1 calc R
C33 C 0.7560(7) 0.8758(7) 0.0935(4) 0.0175(14) Uani 1 1 d .
H33A H 0.8336 0.8000 0.0836 0.021 Uiso 1 1 calc R
C1S C 0.686(3) 0.362(3) 1.012(2) 0.078(9) Uani 0.50 1 d P
H1SA H 0.7690 0.2943 1.0008 0.116 Uiso 0.50 1 calc PR
H1SB H 0.6202 0.3355 0.9996 0.116 Uiso 0.50 1 calc PR
H1SC H 0.6508 0.3944 1.0721 0.116 Uiso 0.50 1 calc PR
C2S C 0.7932(13) 0.5162(10) 0.9693(9) 0.057(3) Uani 1 1 d .
C3S C 0.7995(13) 0.6152(11) 0.9266(9) 0.057(3) Uani 1 1 d .
H3SA H 0.8539 0.6569 0.9347 0.068 Uiso 1 1 calc R
C4S C 0.7303(15) 0.6551(11) 0.8734(7) 0.060(4) Uani 1 1 d .
H4SA H 0.7365 0.7239 0.8451 0.072 Uiso 1 1 calc R
C5S C 0.651(2) 0.5957(14) 0.8604(8) 0.082(5) Uani 1 1 d .
H5SA H 0.6045 0.6219 0.8221 0.098 Uiso 1 1 calc R
C6S C 0.641(2) 0.4977(14) 0.9037(9) 0.081(5) Uani 1 1 d .
H6SA H 0.5836 0.4581 0.8969 0.098 Uiso 1 1 calc R
C7S C 0.7127(17) 0.4569(11) 0.9569(9) 0.068(4) Uani 1 1 d .
C8S C 0.867(3) 0.475(2) 1.033(2) 0.079(10) Uani 0.50 1 d P
H8SA H 0.8646 0.3957 1.0479 0.119 Uiso 0.50 1 calc PR
H8SB H 0.8236 0.5320 1.0839 0.119 Uiso 0.50 1 calc PR
H8SC H 0.9601 0.4706 1.0060 0.119 Uiso 0.50 1 calc PR

loop_
_atom_site_aniso_label
_atom_site_aniso_U_11
_atom_site_aniso_U_22
_atom_site_aniso_U_33
_atom_site_aniso_U_23
_atom_site_aniso_U_13
_atom_site_aniso_U_12
La1 0.0133(2) 0.0151(2) 0.0086(2) 0.00095(13) -0.00285(15) -0.00350(15)
Fe1 0.0122(5) 0.0210(5) 0.0096(5) 0.0023(4) -0.0032(4) -0.0060(4)
Si1 0.0161(9) 0.0178(9) 0.0166(10) 0.0051(8) -0.0066(8) -0.0073(8)
Si2 0.0117(9) 0.0181(9) 0.0139(9) 0.0018(7) -0.0031(8) -0.0048(7)
N1 0.014(3) 0.019(3) 0.016(3) 0.006(2) -0.005(2) -0.009(2)
N2 0.014(3) 0.020(3) 0.012(3) 0.002(2) -0.005(2) -0.003(2)
O1 0.028(3) 0.023(3) 0.015(3) 0.001(2) -0.009(2) -0.002(2)
C1 0.0133(2) 0.0151(2) 0.0086(2) 0.00095(13) -0.00285(15) -0.00350(15)
C1' 0.025(8) 0.026(8) 0.017(7) 0.007(6) -0.014(6) -0.007(7)
C2 0.0133(2) 0.0151(2) 0.0086(2) 0.00095(13) -0.00285(15) -0.00350(15)
C3 0.0133(2) 0.0151(2) 0.0086(2) 0.00095(13) -0.00285(15) -0.00350(15)
C4 0.0133(2) 0.0151(2) 0.0086(2) 0.00095(13) -0.00285(15) -0.00350(15)
C5 0.0133(2) 0.0151(2) 0.0086(2) 0.00095(13) -0.00285(15) -0.00350(15)
C6 0.0133(2) 0.0151(2) 0.0086(2) 0.00095(13) -0.00285(15) -0.00350(15)
C7 0.0133(2) 0.0151(2) 0.0086(2) 0.00095(13) -0.00285(15) -0.00350(15)
C8 0.028(4) 0.038(5) 0.017(4) -0.010(4) -0.006(3) -0.002(4)
C9 0.060(7) 0.030(5) 0.067(8) -0.001(5) -0.026(6) -0.011(5)
C10 0.041(5) 0.020(4) 0.030(5) 0.001(4) -0.006(4) -0.001(4)
C11 0.022(4) 0.028(4) 0.021(4) 0.006(3) -0.011(3) 0.001(3)
C12 0.028(4) 0.022(4) 0.036(5) 0.002(4) -0.008(4) -0.008(4)
C13 0.031(4) 0.038(5) 0.023(4) 0.014(4) -0.016(4) -0.019(4)
C14 0.021(4) 0.022(4) 0.022(4) 0.005(3) -0.011(3) -0.009(3)
C15 0.027(4) 0.045(5) 0.023(4) 0.008(4) -0.014(4) -0.019(4)
C16 0.032(5) 0.047(5) 0.036(5) 0.024(4) -0.016(4) -0.027(4)
C17 0.022(4) 0.038(5) 0.028(5) 0.001(4) -0.004(4) -0.012(4)
C18 0.014(3) 0.027(4) 0.029(4) 0.001(3) -0.005(3) -0.006(3)
C19 0.034(5) 0.041(5) 0.023(4) 0.008(4) -0.015(4) -0.023(4)
C20 0.024(4) 0.017(3) 0.018(4) -0.002(3) 0.003(3) -0.008(3)
C21 0.057(6) 0.031(5) 0.022(5) 0.007(4) 0.003(4) -0.020(5)
C22 0.020(4) 0.023(4) 0.055(6) -0.002(4) -0.005(4) -0.009(3)
C23 0.029(4) 0.009(3) 0.030(4) -0.006(3) 0.001(4) 0.004(3)
C24 0.012(3) 0.017(3) 0.015(3) 0.002(3) -0.002(3) -0.007(3)
C25 0.019(4) 0.031(4) 0.012(4) 0.001(3) -0.003(3) -0.010(3)
C26 0.019(4) 0.041(5) 0.014(4) 0.011(3) -0.009(3) -0.011(3)
C27 0.027(4) 0.034(4) 0.014(4) 0.001(3) -0.005(3) -0.020(4)
C28 0.017(3) 0.022(4) 0.013(3) -0.002(3) -0.001(3) -0.008(3)
C29 0.017(3) 0.022(3) 0.013(3) 0.006(3) -0.004(3) -0.011(3)
C30 0.020(4) 0.019(3) 0.014(4) 0.004(3) -0.005(3) -0.005(3)
C31 0.024(4) 0.025(4) 0.019(4) 0.008(3) -0.009(3) -0.010(3)
C32 0.030(4) 0.036(4) 0.009(3) 0.000(3) 0.001(3) -0.021(4)
C33 0.013(3) 0.029(4) 0.009(3) 0.003(3) 0.002(3) -0.011(3)
C1S 0.062(17) 0.077(19) 0.10(3) 0.034(19) -0.049(18) -0.014(16)
C2S 0.049(7) 0.035(6) 0.064(8) -0.004(5) 0.005(6) -0.008(5)
C3S 0.047(7) 0.044(6) 0.056(8) -0.003(6) 0.010(6) -0.014(5)
C4S 0.090(10) 0.049(7) 0.032(6) -0.004(5) 0.009(6) -0.042(7)
C5S 0.152(16) 0.091(11) 0.024(6) 0.002(6) -0.021(8) -0.080(12)
C6S 0.139(16) 0.084(10) 0.044(7) 0.002(7) -0.018(9) -0.082(12)
C7S 0.096(11) 0.038(6) 0.050(8) -0.004(5) 0.000(7) -0.024(7)
C8S 0.08(2) 0.032(12) 0.13(3) 0.024(16) -0.05(2) -0.020(14)

loop_
_atom_type_symbol
_atom_type_description
_atom_type_scat_dispersion_real
_atom_type_scat_dispersion_imag
_atom_type_scat_source
C C 0.0033 0.0016 'International Tables Vol C Tables 4.2.6.8 and 6.1.1.4'
H H 0.0000 0.0000 'International Tables Vol C Tables 4.2.6.8 and 6.1.1.4'
N N 0.0061 0.0033 'International Tables Vol C Tables 4.2.6.8 and 6.1.1.4'
O O 0.0106 0.0060 'International Tables Vol C Tables 4.2.6.8 and 6.1.1.4'
Si Si 0.0817 0.0704 'International Tables Vol C Tables 4.2.6.8 and 6.1.1.4'
Fe Fe 0.3463 0.8444 'International Tables Vol C Tables 4.2.6.8 and 6.1.1.4'
La La -0.2871 2.4523 'International Tables Vol C Tables 4.2.6.8 and 6.1.1.4'

loop_
_geom_angle_atom_site_label_1
_geom_angle_atom_site_label_2
_geom_angle_atom_site_label_3
_geom_angle
_geom_angle_site_symmetry_1
_geom_angle_site_symmetry_3
N2 La1 N1 127.0(2) . .
N2 La1 O1 89.47(19) . .
N1 La1 O1 88.2(2) . .
N2 La1 C1 105.3(3) . 2_676
N1 La1 C1 123.5(3) . 2_676
O1 La1 C1 114.6(3) . 2_676
N2 La1 C1' 126.4(3) . .
N1 La1 C1' 102.3(4) . .
O1 La1 C1' 114.1(3) . .
C1 La1 C1' 21.5(4) 2_676 .
N2 La1 C1' 108.1(3) . 2_676
N1 La1 C1' 124.9(3) . 2_676
O1 La1 C1' 92.7(3) . 2_676
C1 La1 C1' 21.9(4) 2_676 2_676
C1' La1 C1' 30.3(6) . 2_676
N2 La1 C1 129.1(3) . .
N1 La1 C1 103.9(3) . .
O1 La1 C1 92.4(3) . .
C1 La1 C1 31.0(5) 2_676 .
C1' La1 C1 21.7(4) . .
C1' La1 C1 21.0(4) 2_676 .
N2 La1 C2 106.7(2) . .
N1 La1 C2 105.2(2) . .
O1 La1 C2 144.58(18) . .
C1 La1 C2 31.4(3) 2_676 .
C1' La1 C2 31.6(3) . .
C1' La1 C2 52.6(4) 2_676 .
C1 La1 C2 52.8(3) . .
N2 La1 C24 102.28(19) . .
N1 La1 C24 27.10(19) . .
O1 La1 C24 99.52(19) . .
C1 La1 C24 135.8(3) 2_676 .
C1' La1 C24 118.6(3) . .
C1' La1 C24 147.3(3) 2_676 .
C1 La1 C24 127.3(3) . .
C2 La1 C24 107.2(2) . .
N2 La1 C29 27.02(19) . .
N1 La1 C29 102.4(2) . .
O1 La1 C29 100.41(19) . .
C1 La1 C29 121.1(3) 2_676 .
C1' La1 C29 137.7(3) . .
C1' La1 C29 131.3(3) 2_676 .
C1 La1 C29 151.1(3) . .
C2 La1 C29 108.18(19) . .
C24 La1 C29 76.14(18) . .
N2 La1 Fe1 65.05(15) . .
N1 La1 Fe1 65.17(14) . .
O1 La1 Fe1 106.68(12) . .
C1 La1 Fe1 137.7(3) 2_676 .
C1' La1 Fe1 137.0(3) . .
C1' La1 Fe1 159.0(3) 2_676 .
C1 La1 Fe1 157.1(3) . .
C2 La1 Fe1 108.71(14) . .
C24 La1 Fe1 38.27(12) . .
C29 La1 Fe1 38.22(13) . .
C31 Fe1 C32 41.3(3) . .
C31 Fe1 C26 100.1(3) . .
C32 Fe1 C26 114.2(3) . .
C31 Fe1 C27 115.3(3) . .
C32 Fe1 C27 99.7(3) . .
C26 Fe1 C27 41.1(4) . .
C31 Fe1 C25 119.8(3) . .
C32 Fe1 C25 152.3(3) . .
C26 Fe1 C25 40.5(3) . .
C27 Fe1 C25 68.1(3) . .
C31 Fe1 C30 40.3(3) . .
C32 Fe1 C30 67.9(3) . .
C26 Fe1 C30 121.2(3) . .
C27 Fe1 C30 153.7(3) . .
C25 Fe1 C30 111.8(3) . .
C31 Fe1 C28 153.0(3) . .
C32 Fe1 C28 119.8(3) . .
C26 Fe1 C28 68.1(3) . .
C27 Fe1 C28 40.1(3) . .
C25 Fe1 C28 67.5(3) . .
C30 Fe1 C28 166.0(3) . .
C31 Fe1 C33 68.7(3) . .
C32 Fe1 C33 40.7(3) . .
C26 Fe1 C33 151.9(3) . .
C27 Fe1 C33 118.9(3) . .
C25 Fe1 C33 166.8(3) . .
C30 Fe1 C33 67.3(3) . .
C28 Fe1 C33 110.0(3) . .
C31 Fe1 C29 67.3(3) . .
C32 Fe1 C29 67.3(3) . .
C26 Fe1 C29 160.0(3) . .
C27 Fe1 C29 157.9(3) . .
C25 Fe1 C29 131.3(3) . .
C30 Fe1 C29 39.4(3) . .
C28 Fe1 C29 129.9(3) . .
C33 Fe1 C29 39.8(3) . .
C31 Fe1 C24 158.5(3) . .
C32 Fe1 C24 159.2(3) . .
C26 Fe1 C24 67.4(3) . .
C27 Fe1 C24 67.4(3) . .
C25 Fe1 C24 39.5(3) . .
C30 Fe1 C24 130.5(3) . .
C28 Fe1 C24 40.1(3) . .
C33 Fe1 C24 130.3(3) . .
C29 Fe1 C24 118.9(3) . .
C31 Fe1 La1 118.6(2) . .
C32 Fe1 La1 126.0(2) . .
C26 Fe1 La1 119.2(2) . .
C27 Fe1 La1 125.6(2) . .
C25 Fe1 La1 78.9(2) . .
C30 Fe1 La1 78.4(2) . .
C28 Fe1 La1 87.9(2) . .
C33 Fe1 La1 88.1(2) . .
C29 Fe1 La1 59.95(18) . .
C24 Fe1 La1 59.73(19) . .
N1 Si1 C13 106.7(3) . .
N1 Si1 C12 112.7(3) . .
C13 Si1 C12 108.6(4) . .
N1 Si1 C14 112.9(3) . .
C13 Si1 C14 108.2(4) . .
C12 Si1 C14 107.6(4) . .
N2 Si2 C19 105.7(3) . .
N2 Si2 C18 112.7(3) . .
C19 Si2 C18 108.7(4) . .
N2 Si2 C20 113.8(3) . .
C19 Si2 C20 107.9(4) . .
C18 Si2 C20 107.8(3) . .
C24 N1 Si1 121.1(5) . .
C24 N1 La1 102.9(4) . .
Si1 N1 La1 135.6(3) . .
C29 N2 Si2 122.6(5) . .
C29 N2 La1 103.3(4) . .
Si2 N2 La1 133.3(3) . .
C8 O1 C11 109.1(6) . .
C8 O1 La1 114.7(5) . .
C11 O1 La1 136.0(5) . .
C1' C1 C1' 88.6(15) 2_676 .
C1' C1 C1 45.0(11) 2_676 2_676
C1' C1 C1 43.5(11) . 2_676
C1' C1 C2 71.1(11) 2_676 2_676
C1' C1 C2 154.1(15) . 2_676
C1 C1 C2 114.4(13) 2_676 2_676
C1' C1 La1 80.3(12) 2_676 2_676
C1' C1 La1 82.0(12) . 2_676
C1 C1 La1 77.6(10) 2_676 2_676
C2 C1 La1 79.0(6) 2_676 2_676
C1' C1 La1 77.9(11) 2_676 .
C1' C1 La1 75.7(11) . .
C1 C1 La1 71.4(10) 2_676 .
C2 C1 La1 113.8(8) 2_676 .
La1 C1 La1 149.0(5) 2_676 .
C1 C1' C1 91.4(15) 2_676 .
C1 C1' C1' 46.5(11) 2_676 2_676
C1 C1' C1' 44.9(11) . 2_676
C1 C1' C2 69.6(11) 2_676 .
C1 C1' C2 155.3(17) . .
C1' C1' C2 114.4(15) 2_676 .
C1 C1' La1 78.2(12) 2_676 .
C1 C1' La1 82.6(13) . .
C1' C1' La1 76.2(13) 2_676 .
C2 C1' La1 78.1(7) . .
C1 C1' La1 81.1(12) 2_676 2_676
C1 C1' La1 76.1(11) . 2_676
C1' C1' La1 73.5(12) 2_676 2_676
C2 C1' La1 114.7(9) . 2_676
La1 C1' La1 149.7(6) . 2_676
C3 C2 C7 114.9(6) . .
C3 C2 C1 140.9(7) . 2_676
C7 C2 C1 104.1(7) . 2_676
C3 C2 C1' 101.7(7) . .
C7 C2 C1' 143.4(8) . .
C1 C2 C1' 39.2(7) 2_676 .
C3 C2 La1 100.5(4) . .
C7 C2 La1 99.8(4) . .
C1 C2 La1 69.6(6) 2_676 .
C1' C2 La1 70.3(7) . .
C4 C3 C2 123.2(6) . .
C4 C3 H3A 118.4 . .
C2 C3 H3A 118.4 . .
C3 C4 C5 120.6(6) . .
C3 C4 H4A 119.7 . .
C5 C4 H4A 119.7 . .
C6 C5 C4 116.5(6) . .
C6 C5 H5A 121.7 . .
C4 C5 H5A 121.7 . .
C7 C6 C5 122.9(6) . .
C7 C6 H6A 118.6 . .
C5 C6 H6A 118.6 . .
C6 C7 C2 121.6(6) . .
C6 C7 H7A 119.2 . .
C2 C7 H7A 119.2 . .
O1 C8 C9 103.2(7) . .
O1 C8 H8A 111.1 . .
C9 C8 H8A 111.1 . .
O1 C8 H8B 111.1 . .
C9 C8 H8B 111.1 . .
H8A C8 H8B 109.1 . .
C10 C9 C8 102.6(8) . .
C10 C9 H9A 111.3 . .
C8 C9 H9A 111.3 . .
C10 C9 H9B 111.3 . .
C8 C9 H9B 111.3 . .
H9A C9 H9B 109.2 . .
C9 C10 C11 102.8(8) . .
C9 C10 H10A 111.2 . .
C11 C10 H10A 111.2 . .
C9 C10 H10B 111.2 . .
C11 C10 H10B 111.2 . .
H10A C10 H10B 109.1 . .
O1 C11 C10 106.3(7) . .
O1 C11 H11A 110.5 . .
C10 C11 H11A 110.5 . .
O1 C11 H11B 110.5 . .
C10 C11 H11B 110.5 . .
H11A C11 H11B 108.7 . .
Si1 C12 H12A 109.5 . .
Si1 C12 H12B 109.5 . .
H12A C12 H12B 109.5 . .
Si1 C12 H12C 109.5 . .
H12A C12 H12C 109.5 . .
H12B C12 H12C 109.5 . .
Si1 C13 H13A 109.5 . .
Si1 C13 H13B 109.5 . .
H13A C13 H13B 109.5 . .
Si1 C13 H13C 109.5 . .
H13A C13 H13C 109.5 . .
H13B C13 H13C 109.5 . .
C17 C14 C15 108.6(7) . .
C17 C14 C16 108.8(7) . .
C15 C14 C16 108.1(6) . .
C17 C14 Si1 109.5(5) . .
C15 C14 Si1 110.5(6) . .
C16 C14 Si1 111.4(5) . .
C14 C15 H15A 109.5 . .
C14 C15 H15B 109.5 . .
H15A C15 H15B 109.5 . .
C14 C15 H15C 109.5 . .
H15A C15 H15C 109.5 . .
H15B C15 H15C 109.5 . .
C14 C16 H16A 109.5 . .
C14 C16 H16B 109.5 . .
H16A C16 H16B 109.5 . .
C14 C16 H16C 109.5 . .
H16A C16 H16C 109.5 . .
H16B C16 H16C 109.5 . .
C14 C17 H17A 109.5 . .
C14 C17 H17B 109.5 . .
H17A C17 H17B 109.5 . .
C14 C17 H17C 109.5 . .
H17A C17 H17C 109.5 . .
H17B C17 H17C 109.5 . .
Si2 C18 H18A 109.5 . .
Si2 C18 H18B 109.5 . .
H18A C18 H18B 109.5 . .
Si2 C18 H18C 109.5 . .
H18A C18 H18C 109.5 . .
H18B C18 H18C 109.5 . .
Si2 C19 H19A 109.5 . .
Si2 C19 H19B 109.5 . .
H19A C19 H19B 109.5 . .
Si2 C19 H19C 109.5 . .
H19A C19 H19C 109.5 . .
H19B C19 H19C 109.5 . .
C22 C20 C21 109.4(7) . .
C22 C20 C23 108.2(7) . .
C21 C20 C23 108.2(7) . .
C22 C20 Si2 110.6(6) . .
C21 C20 Si2 110.5(5) . .
C23 C20 Si2 110.0(5) . .
C20 C21 H21A 109.5 . .
C20 C21 H21B 109.5 . .
H21A C21 H21B 109.5 . .
C20 C21 H21C 109.5 . .
H21A C21 H21C 109.5 . .
H21B C21 H21C 109.5 . .
C20 C22 H22A 109.5 . .
C20 C22 H22B 109.5 . .
H22A C22 H22B 109.5 . .
C20 C22 H22C 109.5 . .
H22A C22 H22C 109.5 . .
H22B C22 H22C 109.5 . .
C20 C23 H23A 109.5 . .
C20 C23 H23B 109.5 . .
H23A C23 H23B 109.5 . .
C20 C23 H23C 109.5 . .
H23A C23 H23C 109.5 . .
H23B C23 H23C 109.5 . .
N1 C24 C25 126.8(7) . .
N1 C24 C28 127.1(7) . .
C25 C24 C28 106.1(6) . .
N1 C24 Fe1 131.3(5) . .
C25 C24 Fe1 67.1(4) . .
C28 C24 Fe1 67.1(4) . .
N1 C24 La1 50.0(3) . .
C25 C24 La1 105.8(5) . .
C28 C24 La1 121.2(5) . .
Fe1 C24 La1 82.0(2) . .
C26 C25 C24 109.4(7) . .
C26 C25 Fe1 68.9(4) . .
C24 C25 Fe1 73.3(4) . .
C26 C25 H25A 125.3 . .
C24 C25 H25A 125.3 . .
Fe1 C25 H25A 125.3 . .
C25 C26 C27 107.5(7) . .
C25 C26 Fe1 70.6(4) . .
C27 C26 Fe1 69.7(4) . .
C25 C26 H26A 126.2 . .
C27 C26 H26A 126.2 . .
Fe1 C26 H26A 126.2 . .
C28 C27 C26 107.8(7) . .
C28 C27 Fe1 70.8(4) . .
C26 C27 Fe1 69.2(4) . .
C28 C27 H27A 126.1 . .
C26 C27 H27A 126.1 . .
Fe1 C27 H27A 126.1 . .
C27 C28 C24 109.0(7) . .
C27 C28 Fe1 69.1(4) . .
C24 C28 Fe1 72.8(4) . .
C27 C28 H28A 125.5 . .
C24 C28 H28A 125.5 . .
Fe1 C28 H28A 125.5 . .
N2 C29 C30 125.9(7) . .
N2 C29 C33 127.4(7) . .
C30 C29 C33 106.7(6) . .
N2 C29 Fe1 130.8(4) . .
C30 C29 Fe1 67.2(4) . .
C33 C29 Fe1 67.4(4) . .
N2 C29 La1 49.7(3) . .
C30 C29 La1 104.7(4) . .
C33 C29 La1 121.7(4) . .
Fe1 C29 La1 81.8(2) . .
C31 C30 C29 110.1(7) . .
C31 C30 Fe1 68.8(4) . .
C29 C30 Fe1 73.5(4) . .
C31 C30 H30A 125.0 . .
C29 C30 H30A 125.0 . .
Fe1 C30 H30A 125.0 . .
C30 C31 C32 107.0(7) . .
C30 C31 Fe1 70.9(4) . .
C32 C31 Fe1 69.3(4) . .
C30 C31 H31A 126.5 . .
C32 C31 H31A 126.5 . .
Fe1 C31 H31A 126.5 . .
C33 C32 C31 108.2(7) . .
C33 C32 Fe1 71.1(4) . .
C31 C32 Fe1 69.4(4) . .
C33 C32 H32A 125.9 . .
C31 C32 H32A 125.9 . .
Fe1 C32 H32A 125.9 . .
C32 C33 C29 107.9(7) . .
C32 C33 Fe1 68.2(4) . .
C29 C33 Fe1 72.8(4) . .
C32 C33 H33A 126.0 . .
C29 C33 H33A 126.0 . .
Fe1 C33 H33A 126.0 . .
C7S C1S H1SA 109.5 . .
C7S C1S H1SB 109.5 . .
H1SA C1S H1SB 109.5 . .
C7S C1S H1SC 109.5 . .
H1SA C1S H1SC 109.5 . .
H1SB C1S H1SC 109.5 . .
C3S C2S C7S 118.0(14) . .
C3S C2S C8S 121.7(14) . .
C7S C2S C8S 120.2(14) . .
C4S C3S C2S 122.1(13) . .
C4S C3S H3SA 119.0 . .
C2S C3S H3SA 119.0 . .
C3S C4S C5S 120.0(12) . .
C3S C4S H4SA 120.0 . .
C5S C4S H4SA 120.0 . .
C4S C5S C6S 119.2(15) . .
C4S C5S H5SA 120.4 . .
C6S C5S H5SA 120.4 . .
C5S C6S C7S 120.3(13) . .
C5S C6S H6SA 119.9 . .
C7S C6S H6SA 119.9 . .
C6S C7S C2S 120.3(12) . .
C6S C7S C1S 119.4(17) . .
C2S C7S C1S 119.5(18) . .
C2S C8S H8SA 109.5 . .
C2S C8S H8SB 109.5 . .
H8SA C8S H8SB 109.5 . .
C2S C8S H8SC 109.5 . .
H8SA C8S H8SC 109.5 . .
H8SB C8S H8SC 109.5 . .

loop_
_geom_bond_atom_site_label_1
_geom_bond_atom_site_label_2
_geom_bond_distance
_geom_bond_site_symmetry_2
La1 N2 2.349(6) .
La1 N1 2.349(6) .
La1 O1 2.543(6) .
La1 C1 2.696(14) 2_676
La1 C1' 2.715(17) .
La1 C1' 2.750(16) 2_676
La1 C1 2.778(13) .
La1 C2 2.822(7) .
La1 C24 2.990(7) .
La1 C29 2.998(7) .
La1 Fe1 3.4287(16) .
Fe1 C31 2.032(7) .
Fe1 C32 2.032(7) .
Fe1 C26 2.040(8) .
Fe1 C27 2.046(7) .
Fe1 C25 2.062(8) .
Fe1 C30 2.060(7) .
Fe1 C28 2.068(7) .
Fe1 C33 2.071(7) .
Fe1 C29 2.143(7) .
Fe1 C24 2.144(6) .
Si1 N1 1.701(5) .
Si1 C13 1.869(8) .
Si1 C12 1.871(9) .
Si1 C14 1.890(8) .
Si2 N2 1.709(6) .
Si2 C19 1.869(8) .
Si2 C18 1.881(9) .
Si2 C20 1.902(7) .
N1 C24 1.398(9) .
N2 C29 1.400(9) .
O1 C8 1.444(10) .
O1 C11 1.445(9) .
C1 C1' 1.010(19) 2_676
C1 C1' 1.04(2) .
C1 C1 1.47(2) 2_676
C1 C2 1.497(15) 2_676
C1 La1 2.696(14) 2_676
C1' C1 1.010(19) 2_676
C1' C1' 1.43(3) 2_676
C1' C2 1.511(15) .
C1' La1 2.750(15) 2_676
C2 C3 1.414(9) .
C2 C7 1.429(8) .
C2 C1 1.497(15) 2_676
C3 C4 1.348(9) .
C3 H3A 0.9500 .
C4 C5 1.443(8) .
C4 H4A 0.9500 .
C5 C6 1.369(9) .
C5 H5A 0.9500 .
C6 C7 1.365(9) .
C6 H6A 0.9500 .
C7 H7A 0.9500 .
C8 C9 1.546(14) .
C8 H8A 0.9900 .
C8 H8B 0.9900 .
C9 C10 1.462(16) .
C9 H9A 0.9900 .
C9 H9B 0.9900 .
C10 C11 1.516(12) .
C10 H10A 0.9900 .
C10 H10B 0.9900 .
C11 H11A 0.9900 .
C11 H11B 0.9900 .
C12 H12A 0.9800 .
C12 H12B 0.9800 .
C12 H12C 0.9800 .
C13 H13A 0.9800 .
C13 H13B 0.9800 .
C13 H13C 0.9800 .
C14 C17 1.536(12) .
C14 C15 1.536(11) .
C14 C16 1.540(10) .
C15 H15A 0.9800 .
C15 H15B 0.9800 .
C15 H15C 0.9800 .
C16 H16A 0.9800 .
C16 H16B 0.9800 .
C16 H16C 0.9800 .
C17 H17A 0.9800 .
C17 H17B 0.9800 .
C17 H17C 0.9800 .
C18 H18A 0.9800 .
C18 H18B 0.9800 .
C18 H18C 0.9800 .
C19 H19A 0.9800 .
C19 H19B 0.9800 .
C19 H19C 0.9800 .
C20 C22 1.521(11) .
C20 C21 1.532(12) .
C20 C23 1.550(11) .
C21 H21A 0.9800 .
C21 H21B 0.9800 .
C21 H21C 0.9800 .
C22 H22A 0.9800 .
C22 H22B 0.9800 .
C22 H22C 0.9800 .
C23 H23A 0.9800 .
C23 H23B 0.9800 .
C23 H23C 0.9800 .
C24 C25 1.425(10) .
C24 C28 1.445(10) .
C25 C26 1.420(10) .
C25 H25A 1.0000 .
C26 C27 1.434(12) .
C26 H26A 1.0000 .
C27 C28 1.412(11) .
C27 H27A 1.0000 .
C28 H28A 1.0000 .
C29 C30 1.418(10) .
C29 C33 1.436(10) .
C30 C31 1.409(11) .
C30 H30A 1.0000 .
C31 C32 1.433(12) .
C31 H31A 1.0000 .
C32 C33 1.426(11) .
C32 H32A 1.0000 .
C33 H33A 1.0000 .
C1S C7S 1.49(3) .
C1S H1SA 0.9800 .
C1S H1SB 0.9800 .
C1S H1SC 0.9800 .
C2S C3S 1.379(16) .
C2S C7S 1.39(2) .
C2S C8S 1.54(3) .
C3S C4S 1.36(2) .
C3S H3SA 0.9500 .
C4S C5S 1.379(19) .
C4S H4SA 0.9500 .
C5S C6S 1.382(19) .
C5S H5SA 0.9500 .
C6S C7S 1.38(2) .
C6S H6SA 0.9500 .
C8S H8SA 0.9800 .
C8S H8SB 0.9800 .
C8S H8SC 0.9800 .
